data_7227990
loop_
_publ_author_name
'Hummel, Michael'
'Markiewicz, Marta'
'Stolte, Stefan'
'Noisternig, Michael Franz'
'Braun, Doris Elfriede'
'Gelbrich, Thomas'
'Griesser, Ulrich J.'
'Partl, Gabriel Julian'
'Naier, Benjamin Florian'
'Wurst, Klaus'
'Kr\"uger, Biljana'
'Kopacka, Holger'
'Laus, Gerhard'
'Huppertz, Hubert'
'Schottenberger, Herwig'

_publ_section_title
;
 Phase-out-compliant fluorosurfactants: Unique methimazolium derivatives
 including room temperature ionic liquids
;
_journal_name_full 'Green Chem.'
_journal_paper_doi 10.1039/C7GC00571G
_journal_year 2017
_chemical_formula_moiety 'C15 H15 F13 N2 O3 S2'
_chemical_formula_sum 'C15 H15 F13 N2 O3 S2'
_chemical_formula_weight 582.41
_space_group_crystal_system orthorhombic
_space_group_IT_number 61
_space_group_name_Hall '-P 2ac 2ab'
_space_group_name_H-M_alt 'P b c a'
_symmetry_space_group_name_Hall '-P 2ac 2ab'
_symmetry_space_group_name_H-M 'P b c a'
_atom_sites_solution_hydrogens geom
_audit_creation_method SHELXL-2014/6
_audit_update_record
;
2016-01-25 deposited with the CCDC.
2017-04-03 downloaded from the CCDC.
;
_cell_angle_alpha 90
_cell_angle_beta 90
_cell_angle_gamma 90
_cell_formula_units_Z 8
_cell_length_a 8.6657(2)
_cell_length_b 10.1187(4)
_cell_length_c 48.601(2)
_cell_measurement_reflns_used 21274
_cell_measurement_temperature 233(2)
_cell_measurement_theta_max 25.3
_cell_measurement_theta_min 1.0
_cell_volume 4261.6(3)
_computing_data_collection COLLECT
_computing_data_reduction 'DENZO and SCALEPACK'
_computing_structure_refinement 'SHELXL-2014/6 (Sheldrick, 2014)'
_diffrn_ambient_temperature 233(2)
_diffrn_measured_fraction_theta_full 0.981
_diffrn_measured_fraction_theta_max 0.980
_diffrn_measurement_device_type 'Nonius KappaCCD'
_diffrn_measurement_method 'phi- and omega-scans'
_diffrn_radiation_type MoK\a
_diffrn_radiation_wavelength 0.71073
_diffrn_reflns_av_R_equivalents 0.0741
_diffrn_reflns_av_unetI/netI 0.0606
_diffrn_reflns_Laue_measured_fraction_full 0.981
_diffrn_reflns_Laue_measured_fraction_max 0.980
_diffrn_reflns_limit_h_max 10
_diffrn_reflns_limit_h_min -9
_diffrn_reflns_limit_k_max 12
_diffrn_reflns_limit_k_min -12
_diffrn_reflns_limit_l_max 58
_diffrn_reflns_limit_l_min -58
_diffrn_reflns_number 16437
_diffrn_reflns_point_group_measured_fraction_full 0.981
_diffrn_reflns_point_group_measured_fraction_max 0.980
_diffrn_reflns_theta_full 25.242
_diffrn_reflns_theta_max 25.338
_diffrn_reflns_theta_min 2.495
_exptl_absorpt_coefficient_mu 0.385
_exptl_absorpt_correction_type none
_exptl_crystal_colour colourless
_exptl_crystal_density_diffrn 1.815
_exptl_crystal_description prism
_exptl_crystal_F_000 2336
_exptl_crystal_size_max 0.11
_exptl_crystal_size_mid 0.08
_exptl_crystal_size_min 0.05
_refine_diff_density_max 0.449
_refine_diff_density_min -0.355
_refine_diff_density_rms 0.065
_refine_ls_extinction_method none
_refine_ls_goodness_of_fit_ref 0.983
_refine_ls_hydrogen_treatment mixed
_refine_ls_matrix_type full
_refine_ls_number_parameters 455
_refine_ls_number_reflns 3820
_refine_ls_number_restraints 1139
_refine_ls_restrained_S_all 1.053
_refine_ls_R_factor_all 0.0942
_refine_ls_R_factor_gt 0.0569
_refine_ls_shift/su_max 0.000
_refine_ls_shift/su_mean 0.000
_refine_ls_structure_factor_coef Fsqd
_refine_ls_weighting_details 'w=1/[\s^2^(Fo^2^)+(0.0630P)^2^+6.9973P] where P=(Fo^2^+2Fc^2^)/3'
_refine_ls_weighting_scheme calc
_refine_ls_wR_factor_gt 0.1283
_refine_ls_wR_factor_ref 0.1468
_reflns_Friedel_coverage 0.000
_reflns_number_gt 2650
_reflns_number_total 3820
_reflns_threshold_expression 'I > 2\s(I)'
_cod_data_source_file c7gc00571g2.cif
_cod_data_source_block shelx
_cod_database_code 7227990
_shelx_space_group_comment
;
The symmetry employed for this shelxl refinement is uniquely defined
by the following loop, which should always be used as a source of
symmetry information in preference to the above space-group names.
They are only intended as comments.
;
_shelxl_version_number 2014/6

loop_
_space_group_symop_operation_xyz
'x, y, z'
'-x+1/2, -y, z+1/2'
'-x, y+1/2, -z+1/2'
'x+1/2, -y+1/2, -z'
'-x, -y, -z'
'x-1/2, y, -z-1/2'
'x, -y-1/2, z-1/2'
'-x-1/2, y-1/2, z'

loop_
_atom_site_label
_atom_site_type_symbol
_atom_site_fract_x
_atom_site_fract_y
_atom_site_fract_z
_atom_site_U_iso_or_equiv
_atom_site_adp_type
_atom_site_occupancy
_atom_site_site_symmetry_order
_atom_site_calc_flag
_atom_site_refinement_flags_posn
_atom_site_refinement_flags_adp
_atom_site_refinement_flags_occupancy
_atom_site_disorder_assembly
_atom_site_disorder_group
S1 S -0.13967(12) 0.96016(10) 0.14344(2) 0.0448(3) Uani 1 1 d . . . . .
S2 S 0.07284(11) 0.57966(8) 0.19460(2) 0.0345(3) Uani 1 1 d . . . . .
O1 O -0.0688(3) 0.5853(3) 0.17865(6) 0.0505(7) Uani 1 1 d . . . . .
O2 O 0.2078(3) 0.5551(3) 0.17787(6) 0.0499(7) Uani 1 1 d . . . . .
O3 O 0.0606(4) 0.4906(2) 0.21803(5) 0.0587(8) Uani 1 1 d . . . . .
N1 N -0.0352(3) 1.1645(3) 0.17571(6) 0.0335(7) Uani 1 1 d . . . . .
N2 N -0.0985(3) 0.9918(2) 0.19913(6) 0.0301(6) Uani 1 1 d . . . . .
C1 C -0.0867(4) 1.0401(3) 0.17358(7) 0.0314(8) Uani 1 1 d . . . . .
C2 C -0.0120(4) 1.1939(3) 0.20274(7) 0.0351(8) Uani 1 1 d . . . . .
H2 H 0.0260 1.2740 0.2098 0.042 Uiso 1 1 calc R U . . .
C3 C -0.0535(4) 1.0869(3) 0.21746(7) 0.0336(8) Uani 1 1 d . . . . .
H3 H -0.0519 1.0790 0.2367 0.040 Uiso 1 1 calc R U . . .
C4 C -0.0010(5) 1.2528(4) 0.15264(8) 0.0491(10) Uani 1 1 d . . . . .
H4A H 0.1035 1.2373 0.1463 0.074 Uiso 1 1 calc R U . . .
H4B H -0.0112 1.3439 0.1586 0.074 Uiso 1 1 calc R U . . .
H4C H -0.0728 1.2358 0.1377 0.074 Uiso 1 1 calc R U . . .
C5 C -0.1597(4) 0.8623(3) 0.20720(8) 0.0361(8) Uani 1 1 d . . . . .
H5A H -0.1832 0.8108 0.1907 0.043 Uiso 1 1 calc R U . . .
H5B H -0.2560 0.8746 0.2175 0.043 Uiso 1 1 calc R U . . .
C6 C -0.0459(4) 0.7867(3) 0.22482(7) 0.0383(9) Uani 1 1 d . . . . .
H6A H -0.0984 0.7098 0.2327 0.046 Uiso 1 1 calc R U . . .
H6B H -0.0131 0.8434 0.2401 0.046 Uiso 1 1 calc R U . . .
C7 C 0.0973(4) 0.7393(3) 0.20937(7) 0.0373(8) Uani 1 1 d . . . . .
H7A H 0.1850 0.7371 0.2221 0.045 Uiso 1 1 calc R U . . .
H7B H 0.1217 0.8026 0.1947 0.045 Uiso 1 1 calc R U . . .
C8 C 0.0509(5) 0.9266(4) 0.12886(9) 0.0554(11) Uani 1 1 d D . . . .
H8A H 0.0611 0.9759 0.1116 0.069(14) Uiso 1 1 calc R . . . .
H8B H 0.1294 0.9600 0.1416 0.093(17) Uiso 1 1 calc R . . . .
C9 C 0.0838(5) 0.7828(4) 0.12317(8) 0.0565(11) Uani 1 1 d D . . . .
H9A H 0.0555 0.7313 0.1395 0.068 Uiso 1 1 calc R U . A 1
H9B H 0.1951 0.7722 0.1203 0.068 Uiso 1 1 calc R U . A 1
C10 C 0.0000(12) 0.7254(9) 0.09847(19) 0.0463(10) Uani 0.5 1 d D . P B 1
C11 C 0.0437(13) 0.5838(9) 0.0912(2) 0.0505(11) Uani 0.5 1 d D . P B 1
C12 C -0.0343(12) 0.5161(9) 0.0669(2) 0.0530(11) Uani 0.5 1 d D . P B 1
C13 C 0.0203(12) 0.3765(9) 0.05978(19) 0.0580(14) Uani 0.5 1 d D . P B 1
C14 C -0.0546(11) 0.3080(8) 0.03536(19) 0.0777(17) Uani 0.5 1 d D . P B 1
C15 C -0.0018(11) 0.1689(8) 0.0281(2) 0.089(2) Uani 0.5 1 d D . P B 1
F1 F 0.032(2) 0.8014(16) 0.0764(2) 0.080(6) Uani 0.5 1 d D U P B 1
F2 F -0.1535(10) 0.7322(16) 0.1021(3) 0.066(5) Uani 0.5 1 d D U P B 1
F3 F 0.1965(11) 0.5844(11) 0.0861(2) 0.066(4) Uani 0.5 1 d D U P B 1
F4 F 0.019(2) 0.5077(14) 0.1134(2) 0.086(5) Uani 0.5 1 d D U P B 1
F5 F -0.015(2) 0.5916(12) 0.0446(2) 0.084(5) Uani 0.5 1 d D U P B 1
F6 F -0.1850(11) 0.5111(16) 0.0722(4) 0.093(5) Uani 0.5 1 d D U P B 1
F7 F 0.1707(11) 0.3785(13) 0.0550(3) 0.107(5) Uani 0.5 1 d D U P B 1
F8 F -0.0030(16) 0.2994(13) 0.0816(2) 0.101(5) Uani 0.5 1 d D U P B 1
F9 F -0.0280(18) 0.3812(11) 0.0130(2) 0.162(6) Uani 0.5 1 d D U P B 1
F10 F -0.2052(8) 0.3044(10) 0.0402(2) 0.096(4) Uani 0.5 1 d D U P B 1
F11 F 0.1465(9) 0.1647(9) 0.0241(3) 0.102(3) Uani 0.5 1 d D U P B 1
F12 F -0.0333(12) 0.0877(9) 0.0482(2) 0.116(4) Uani 0.5 1 d D U P B 1
F13 F -0.0697(18) 0.1335(15) 0.0051(3) 0.145(6) Uani 0.5 1 d D U P B 1
C10' C -0.0034(12) 0.7246(9) 0.09902(19) 0.0463(10) Uani 0.5 1 d D . P B 2
C11' C 0.0503(12) 0.5864(9) 0.0910(2) 0.0505(11) Uani 0.5 1 d D . P B 2
C12' C -0.0390(12) 0.5144(9) 0.0686(2) 0.0530(11) Uani 0.5 1 d D . P B 2
C13' C 0.0304(12) 0.3873(9) 0.0569(2) 0.0580(14) Uani 0.5 1 d D . P B 2
C14' C -0.0701(12) 0.3084(10) 0.0374(2) 0.0777(17) Uani 0.5 1 d D . P B 2
C15' C -0.0051(14) 0.1868(10) 0.0234(3) 0.089(2) Uani 0.5 1 d D . P B 2
F1' F 0.012(2) 0.8039(13) 0.0769(2) 0.061(4) Uani 0.5 1 d D U P B 2
F2' F -0.1552(10) 0.7205(17) 0.1047(3) 0.076(5) Uani 0.5 1 d D U P B 2
F3' F 0.1989(11) 0.5959(15) 0.0833(3) 0.102(6) Uani 0.5 1 d D U P B 2
F4' F 0.046(2) 0.5108(13) 0.1137(2) 0.087(5) Uani 0.5 1 d D U P B 2
F5' F -0.059(2) 0.5977(14) 0.0476(3) 0.089(5) Uani 0.5 1 d D U P B 2
F6' F -0.1782(12) 0.4863(16) 0.0790(4) 0.101(6) Uani 0.5 1 d D U P B 2
F7' F 0.1577(13) 0.4196(14) 0.0429(3) 0.109(5) Uani 0.5 1 d D U P B 2
F8' F 0.0746(17) 0.3101(13) 0.0775(2) 0.116(6) Uani 0.5 1 d D U P B 2
F9' F -0.1148(14) 0.3883(12) 0.0172(2) 0.117(5) Uani 0.5 1 d D U P B 2
F10' F -0.1892(17) 0.2685(16) 0.0517(3) 0.222(9) Uani 0.5 1 d D U P B 2
F11' F 0.0898(16) 0.2283(12) 0.0043(2) 0.172(5) Uani 0.5 1 d D U P B 2
F12' F 0.074(2) 0.1106(11) 0.0400(3) 0.168(6) Uani 0.5 1 d D U P B 2
F13' F -0.1129(16) 0.1134(19) 0.0118(3) 0.136(6) Uani 0.5 1 d D U P B 2

loop_
_atom_site_aniso_label
_atom_site_aniso_U_11
_atom_site_aniso_U_22
_atom_site_aniso_U_33
_atom_site_aniso_U_23
_atom_site_aniso_U_13
_atom_site_aniso_U_12
S1 0.0417(6) 0.0535(6) 0.0392(5) -0.0096(4) -0.0068(4) -0.0032(5)
S2 0.0422(6) 0.0256(4) 0.0358(5) -0.0024(4) 0.0036(4) -0.0036(4)
O1 0.0388(15) 0.0561(17) 0.0564(18) -0.0166(13) -0.0081(13) -0.0058(13)
O2 0.0425(16) 0.0496(16) 0.0577(17) -0.0142(13) 0.0109(13) 0.0019(12)
O3 0.108(3) 0.0250(13) 0.0427(16) 0.0019(11) 0.0079(15) -0.0055(14)
N1 0.0324(17) 0.0282(15) 0.0399(17) 0.0022(12) 0.0015(13) 0.0024(12)
N2 0.0303(16) 0.0240(14) 0.0358(15) -0.0021(12) 0.0000(12) 0.0004(12)
C1 0.0284(19) 0.0302(18) 0.0357(19) -0.0016(14) -0.0039(15) 0.0011(14)
C2 0.035(2) 0.0274(18) 0.043(2) -0.0065(15) -0.0011(17) 0.0035(15)
C3 0.039(2) 0.0272(17) 0.0342(19) -0.0045(14) -0.0023(16) 0.0026(15)
C4 0.057(3) 0.041(2) 0.050(2) 0.0134(18) 0.008(2) 0.0024(19)
C5 0.034(2) 0.0280(17) 0.047(2) -0.0008(15) 0.0048(16) -0.0030(16)
C6 0.054(2) 0.0247(17) 0.036(2) 0.0006(14) 0.0022(17) -0.0008(17)
C7 0.040(2) 0.0277(17) 0.044(2) 0.0017(15) -0.0021(17) -0.0033(15)
C8 0.055(3) 0.064(3) 0.047(2) -0.018(2) 0.003(2) -0.009(2)
C9 0.050(3) 0.074(3) 0.046(2) -0.012(2) -0.006(2) 0.003(2)
C10 0.044(3) 0.055(2) 0.039(2) -0.0015(19) -0.003(2) -0.002(2)
C11 0.055(3) 0.058(3) 0.039(2) 0.0003(19) 0.002(2) 0.013(2)
C12 0.059(3) 0.053(3) 0.047(3) -0.005(2) -0.007(2) 0.003(2)
C13 0.061(4) 0.055(3) 0.058(3) -0.004(3) 0.008(3) 0.008(3)
C14 0.095(5) 0.064(3) 0.075(4) -0.019(3) -0.004(4) 0.002(3)
C15 0.098(6) 0.065(5) 0.103(7) -0.028(5) 0.005(5) 0.005(4)
F1 0.126(11) 0.066(10) 0.048(9) 0.005(7) 0.015(7) -0.011(7)
F2 0.047(9) 0.078(8) 0.071(7) -0.032(6) -0.032(6) 0.017(6)
F3 0.067(9) 0.069(6) 0.062(5) -0.042(4) -0.016(5) 0.028(5)
F4 0.148(10) 0.070(9) 0.041(7) 0.026(6) 0.021(6) 0.003(7)
F5 0.181(14) 0.045(5) 0.026(4) 0.004(3) -0.009(5) 0.003(6)
F6 0.048(7) 0.103(8) 0.128(10) -0.063(7) -0.026(6) 0.023(6)
F7 0.058(5) 0.075(7) 0.188(15) -0.057(8) 0.009(7) 0.005(4)
F8 0.177(12) 0.057(5) 0.069(5) 0.007(4) 0.015(6) 0.008(7)
F9 0.374(19) 0.072(6) 0.041(4) -0.003(4) 0.021(9) -0.002(10)
F10 0.055(5) 0.105(7) 0.130(8) -0.073(6) -0.034(6) 0.027(5)
F11 0.081(5) 0.076(6) 0.148(10) -0.042(5) 0.054(5) 0.004(4)
F12 0.133(8) 0.054(4) 0.162(8) -0.011(4) 0.041(7) -0.016(5)
F13 0.189(13) 0.092(9) 0.155(10) -0.085(8) -0.061(10) 0.011(9)
C10' 0.044(3) 0.055(2) 0.039(2) -0.0015(19) -0.003(2) -0.002(2)
C11' 0.055(3) 0.058(3) 0.039(2) 0.0003(19) 0.002(2) 0.013(2)
C12' 0.059(3) 0.053(3) 0.047(3) -0.005(2) -0.007(2) 0.003(2)
C13' 0.061(4) 0.055(3) 0.058(3) -0.004(3) 0.008(3) 0.008(3)
C14' 0.095(5) 0.064(3) 0.075(4) -0.019(3) -0.004(4) 0.002(3)
C15' 0.098(6) 0.065(5) 0.103(7) -0.028(5) 0.005(5) 0.005(4)
F1' 0.102(8) 0.042(7) 0.038(7) 0.003(6) -0.026(6) -0.001(5)
F2' 0.052(9) 0.073(8) 0.104(9) -0.032(6) 0.030(6) -0.003(6)
F3' 0.031(7) 0.116(10) 0.159(12) -0.016(8) 0.018(6) -0.011(6)
F4' 0.160(11) 0.058(8) 0.043(7) -0.006(6) -0.029(7) 0.031(6)
F5' 0.128(9) 0.075(7) 0.063(8) -0.017(5) -0.039(7) 0.027(5)
F6' 0.062(8) 0.111(9) 0.128(10) -0.054(7) 0.053(7) -0.038(7)
F7' 0.082(7) 0.104(10) 0.142(10) -0.045(7) 0.054(7) -0.018(6)
F8' 0.198(15) 0.085(8) 0.064(6) -0.008(5) -0.035(8) 0.075(9)
F9' 0.154(9) 0.089(6) 0.107(9) -0.031(6) -0.077(8) 0.008(6)
F10' 0.216(14) 0.218(14) 0.232(15) -0.121(11) 0.167(12) -0.145(11)
F11' 0.214(11) 0.176(10) 0.126(8) -0.054(7) 0.084(8) -0.011(9)
F12' 0.219(16) 0.092(10) 0.194(15) -0.052(9) -0.082(12) 0.059(11)
F13' 0.120(8) 0.094(8) 0.194(13) -0.058(7) 0.023(8) -0.029(6)

loop_
_atom_type_symbol
_atom_type_description
_atom_type_scat_dispersion_real
_atom_type_scat_dispersion_imag
_atom_type_scat_source
C C 0.0033 0.0016 'International Tables Vol C Tables 4.2.6.8 and 6.1.1.4'
H H 0.0000 0.0000 'International Tables Vol C Tables 4.2.6.8 and 6.1.1.4'
N N 0.0061 0.0033 'International Tables Vol C Tables 4.2.6.8 and 6.1.1.4'
O O 0.0106 0.0060 'International Tables Vol C Tables 4.2.6.8 and 6.1.1.4'
F F 0.0171 0.0103 'International Tables Vol C Tables 4.2.6.8 and 6.1.1.4'
S S 0.1246 0.1234 'International Tables Vol C Tables 4.2.6.8 and 6.1.1.4'

loop_
_geom_angle_atom_site_label_1
_geom_angle_atom_site_label_2
_geom_angle_atom_site_label_3
_geom_angle
C1 S1 C8 100.07(18)
O2 S2 O1 112.94(17)
O2 S2 O3 113.11(18)
O1 S2 O3 112.35(18)
O2 S2 C7 106.64(16)
O1 S2 C7 106.27(16)
O3 S2 C7 104.76(16)
C1 N1 C2 109.2(3)
C1 N1 C4 125.6(3)
C2 N1 C4 125.1(3)
C1 N2 C3 109.0(3)
C1 N2 C5 127.0(3)
C3 N2 C5 123.9(3)
N2 C1 N1 107.3(3)
N2 C1 S1 126.3(3)
N1 C1 S1 126.2(3)
C3 C2 N1 107.3(3)
C3 C2 H2 126.3
N1 C2 H2 126.3
C2 C3 N2 107.2(3)
C2 C3 H3 126.4
N2 C3 H3 126.4
N1 C4 H4A 109.5
N1 C4 H4B 109.5
H4A C4 H4B 109.5
N1 C4 H4C 109.5
H4A C4 H4C 109.5
H4B C4 H4C 109.5
N2 C5 C6 111.5(3)
N2 C5 H5A 109.3
C6 C5 H5A 109.3
N2 C5 H5B 109.3
C6 C5 H5B 109.3
H5A C5 H5B 108.0
C5 C6 C7 114.2(3)
C5 C6 H6A 108.7
C7 C6 H6A 108.7
C5 C6 H6B 108.7
C7 C6 H6B 108.7
H6A C6 H6B 107.6
C6 C7 S2 112.7(2)
C6 C7 H7A 109.0
S2 C7 H7A 109.0
C6 C7 H7B 109.0
S2 C7 H7B 109.0
H7A C7 H7B 107.8
C9 C8 S1 114.9(3)
C9 C8 H8A 108.5
S1 C8 H8A 108.5
C9 C8 H8B 108.5
S1 C8 H8B 108.5
H8A C8 H8B 107.5
C8 C9 C10' 115.0(5)
C8 C9 C10 115.1(5)
C8 C9 H9A 108.5
C10 C9 H9A 108.5
C8 C9 H9B 108.5
C10 C9 H9B 108.5
H9A C9 H9B 107.5
F2 C10 F1 106.2(8)
F2 C10 C9 110.5(7)
F1 C10 C9 108.2(8)
F2 C10 C11 108.9(7)
F1 C10 C11 107.5(8)
C9 C10 C11 115.1(6)
F4 C11 F3 107.9(8)
F4 C11 C10 108.3(7)
F3 C11 C10 106.4(6)
F4 C11 C12 107.2(7)
F3 C11 C12 107.2(6)
C10 C11 C12 119.5(6)
F6 C12 F5 107.6(8)
F6 C12 C11 107.5(7)
F5 C12 C11 108.4(7)
F6 C12 C13 108.2(7)
F5 C12 C13 107.9(7)
C11 C12 C13 116.9(6)
F7 C13 F8 107.3(8)
F7 C13 C14 106.9(7)
F8 C13 C14 106.8(7)
F7 C13 C12 109.2(7)
F8 C13 C12 108.4(7)
C14 C13 C12 117.7(6)
F10 C14 F9 109.2(9)
F10 C14 C15 108.2(7)
F9 C14 C15 105.9(7)
F10 C14 C13 107.1(7)
F9 C14 C13 108.0(7)
C15 C14 C13 118.3(7)
F13 C15 F11 107.7(9)
F13 C15 C14 108.3(8)
F11 C15 C14 111.3(8)
F13 C15 F12 111.7(9)
F11 C15 F12 107.4(8)
C14 C15 F12 110.4(7)
F2' C10' F1' 106.2(8)
F2' C10' C9 109.9(7)
F1' C10' C9 109.7(7)
F2' C10' C11' 108.8(7)
F1' C10' C11' 108.2(7)
C9 C10' C11' 113.8(6)
F4' C11' F3' 107.1(9)
F4' C11' C12' 107.6(7)
F3' C11' C12' 108.8(7)
F4' C11' C10' 107.6(7)
F3' C11' C10' 107.3(7)
C12' C11' C10' 117.9(6)
F5' C12' F6' 107.8(9)
F5' C12' C11' 108.2(7)
F6' C12' C11' 106.8(7)
F5' C12' C13' 107.4(7)
F6' C12' C13' 108.4(7)
C11' C12' C13' 117.9(6)
F8' C13' F7' 106.9(8)
F8' C13' C14' 109.2(7)
F7' C13' C14' 106.5(8)
F8' C13' C12' 109.2(7)
F7' C13' C12' 107.9(7)
C14' C13' C12' 116.7(7)
F9' C14' F10' 110.5(10)
F9' C14' C13' 108.0(8)
F10' C14' C13' 106.5(10)
F9' C14' C15' 105.8(10)
F10' C14' C15' 106.3(10)
C13' C14' C15' 119.6(8)
F12' C15' F13' 107.6(10)
F12' C15' C14' 113.4(10)
F13' C15' C14' 112.7(12)
F12' C15' F11' 107.3(10)
F13' C15' F11' 108.6(9)
C14' C15' F11' 106.9(9)

loop_
_geom_bond_atom_site_label_1
_geom_bond_atom_site_label_2
_geom_bond_distance
S1 C1 1.736(3)
S1 C8 1.829(4)
S2 O2 1.446(3)
S2 O1 1.453(3)
S2 O3 1.456(3)
S2 C7 1.780(3)
N1 C1 1.339(4)
N1 C2 1.362(4)
N1 C4 1.464(4)
N2 C1 1.339(4)
N2 C3 1.368(4)
N2 C5 1.467(4)
C2 C3 1.347(5)
C2 H2 0.9400
C3 H3 0.9400
C4 H4A 0.9700
C4 H4B 0.9700
C4 H4C 0.9700
C5 C6 1.514(5)
C5 H5A 0.9800
C5 H5B 0.9800
C6 C7 1.527(5)
C6 H6A 0.9800
C6 H6B 0.9800
C7 H7A 0.9800
C7 H7B 0.9800
C8 C9 1.508(6)
C8 H8A 0.9800
C8 H8B 0.9800
C9 C10' 1.515(6)
C9 C10 1.519(6)
C9 H9A 0.9800
C9 H9B 0.9800
C10 F2 1.344(8)
C10 F1 1.350(8)
C10 C11 1.523(6)
C11 F4 1.342(8)
C11 F3 1.348(8)
C11 C12 1.525(6)
C12 F6 1.332(8)
C12 F5 1.335(8)
C12 C13 1.530(6)
C13 F7 1.324(8)
C13 F8 1.330(8)
C13 C14 1.520(6)
C14 F10 1.327(8)
C14 F9 1.336(8)
C14 C15 1.521(6)
C15 F13 1.315(8)
C15 F11 1.301(8)
C15 F12 1.304(9)
C10' F2' 1.345(8)
C10' F1' 1.347(8)
C10' C11' 1.525(6)
C11' F4' 1.343(8)
C11' F3' 1.344(8)
C11' C12' 1.522(6)
C12' F5' 1.334(8)
C12' F6' 1.339(8)
C12' C13' 1.529(6)
C13' F8' 1.327(8)
C13' F7' 1.338(8)
C13' C14' 1.514(6)
C14' F9' 1.328(9)
C14' F10' 1.309(9)
C14' C15' 1.514(7)
C15' F12' 1.309(9)
C15' F13' 1.322(9)
C15' F11' 1.312(9)
